data_9002888
loop_
_publ_author_name
'Locock, A. J.'
'Burns, P. C.'

_publ_section_title
;
 The crystal structure of synthetic autunite, Ca[(UO2)(PO4)]2(H2O)11
;
_journal_name_full 'American Mineralogist'
_journal_page_first 240
_journal_page_last 244
_journal_volume 88
_journal_year 2003
_chemical_formula_sum 'Ca0.86 H22 O23 P2 U2'
_chemical_name_mineral Autunite
_space_group_IT_number 62
_symmetry_space_group_name_Hall '-P 2ac 2n'
_symmetry_space_group_name_H-M 'P n m a'
_cell_angle_alpha 90
_cell_angle_beta 90
_cell_angle_gamma 90
_cell_length_a 14.0135
_cell_length_b 20.7121
_cell_length_c 6.9959
_cell_formula_units_Z 4
_cell_volume 2030.553
_database_code_amcsd 0002977
_exptl_crystal_density_diffrn 3.149
_cod_original_formula_sum 'U2 P2 Ca.86 O23 H22'
_cod_database_code 9002888

loop_
_space_group_symop_operation_xyz
x,y,z
x,1/2-y,z
-x,1/2+y,-z
1/2-x,1/2+y,1/2+z
1/2+x,1/2-y,1/2-z
1/2+x,y,1/2-z
1/2-x,-y,1/2+z
-x,-y,-z

loop_
_atom_site_label
_atom_site_fract_x
_atom_site_fract_y
_atom_site_fract_z
_atom_site_occupancy
_atom_site_U_iso_or_equiv
U1 0.12500 0.54120 0.74980 1.00000 0.01200
P1 0.12450 0.50030 0.24780 1.00000 0.01300
Ca1 0.12510 0.75000 0.45010 0.86000 0.02900
O1 0.12350 0.45510 0.74820 1.00000 0.02600
O2 0.12500 0.62780 0.74720 1.00000 0.02100
O3 0.12520 0.54400 0.07330 1.00000 0.02900
O4 0.03730 0.45600 0.24510 1.00000 0.02800
O5 0.21180 0.45570 0.25530 1.00000 0.03200
O6 0.12060 0.54520 0.42260 1.00000 0.02300
O7 0.75910 0.25000 0.28510 1.00000 0.04100
O8 0.23680 0.66470 0.35100 1.00000 0.07200
O9 0.01260 0.66450 0.34380 1.00000 0.06300
O10 0.00020 0.25000 0.28330 1.00000 0.05500
O11 0.12630 0.75000 0.07570 1.00000 0.03900
O12 0.32570 0.66140 -0.02550 1.00000 0.06200
O13 0.07590 0.33790 0.02430 1.00000 0.05700
H1 0.72600 0.28300 0.22200 1.00000 0.05000
H2 0.19700 0.63300 0.41200 1.00000 0.05000
H3 0.22100 0.65400 0.21500 1.00000 0.05000
H4 0.03300 0.61910 0.33500 1.00000 0.05000
H5 0.00800 0.66500 0.20100 1.00000 0.05000
H6 0.03700 0.28510 0.23300 1.00000 0.05000
H7 0.13000 0.70560 0.04400 1.00000 0.05000
H8 0.27200 0.67400 0.05800 1.00000 0.05000
H9 0.39720 0.65500 -0.02700 1.00000 0.05000
H10 0.06800 0.38190 0.07500 1.00000 0.05000
H11 0.14830 0.33600 0.02200 1.00000 0.05000

loop_
_cod_related_entry_id
_cod_related_entry_database
_cod_related_entry_code
1 AMCSD 0002977
